data_2223516
loop_
_publ_author_name
'Liu, Xianlin'
'Xing, Huihui'
'Miao, Jing'
'Jia, Maomao'
'Chen, Zilu'

_publ_section_title
;Bis[4-oxido-2-oxo-2,3-dihydropyrimidin-1-ium-5-carboxylato(1.5{-})-\k^2^<i>O</i>^4^,<i>O</i>^5^]bis(1,10-phenanthroline-\k^2^<i>N</i>,<i>N</i>')dysprosium(III)
 dihydrate
;
_journal_coeditor_code PB2007
_journal_issue 10
_journal_name_full 'Acta Crystallographica Section E'
_journal_page_first m1224
_journal_page_last m1225
_journal_paper_doi 10.1107/S1600536809036848
_journal_volume 65
_journal_year 2009
_chemical_formula_iupac '[Dy (C5 H2.5 N2 O4)2 (C12 H8 N2)2], 2H2 O'
_chemical_formula_moiety 'C34 H21 Dy N8 O8 , 2H2 O'
_chemical_formula_sum 'C34 H25 Dy N8 O10'
_chemical_formula_weight 868.12
_chemical_name_systematic
;
Bis[4-oxido-2-oxo-2,3-dihydropyrimidin-1-ium-5-carboxylato(1.5-)-
\k^2^<i>O</i>^5^,<i>O</i>^6^]bis(1,10-phenanthroline-
\k^2^<i>N</i>,<i>N</i>')dysprosium(III) dihydrate
;
_space_group_IT_number 15
_symmetry_cell_setting monoclinic
_symmetry_space_group_name_Hall '-C 2yc'
_symmetry_space_group_name_H-M 'C 1 2/c 1'
_atom_sites_solution_hydrogens geom
_atom_sites_solution_primary direct
_atom_sites_solution_secondary difmap
_audit_creation_method SHELXL97
_cell_angle_alpha 90.00
_cell_angle_beta 100.613(2)
_cell_angle_gamma 90.00
_cell_formula_units_Z 4
_cell_length_a 17.143(2)
_cell_length_b 14.4470(17)
_cell_length_c 13.2211(16)
_cell_measurement_reflns_used 4430
_cell_measurement_temperature 295(2)
_cell_measurement_theta_max 26.939
_cell_measurement_theta_min 2.282
_cell_volume 3218.4(7)
_computing_cell_refinement 'SAINT (Bruker, 2004)'
_computing_data_collection 'APEX2 (Bruker, 2004)'
_computing_data_reduction 'SAINT (Bruker, 2004)'
_computing_molecular_graphics 'SHELXTL (Sheldrick, 2008)'
_computing_publication_material 'SHELXTL (Sheldrick, 2008)'
_computing_structure_refinement 'SHELXL97 (Sheldrick, 2008)'
_computing_structure_solution 'SHELXS97 (Sheldrick, 2008)'
_diffrn_ambient_temperature 295(2)
_diffrn_measured_fraction_theta_full 1.000
_diffrn_measured_fraction_theta_max 1.000
_diffrn_measurement_device_type 'Bruker APEXII CCD area-detector'
_diffrn_measurement_method '\f and \w'
_diffrn_radiation_monochromator graphite
_diffrn_radiation_source 'fine-focus sealed tube'
_diffrn_radiation_type MoK\a
_diffrn_radiation_wavelength 0.71073
_diffrn_reflns_av_R_equivalents 0.0371
_diffrn_reflns_av_sigmaI/netI 0.0347
_diffrn_reflns_limit_h_max 20
_diffrn_reflns_limit_h_min -20
_diffrn_reflns_limit_k_max 17
_diffrn_reflns_limit_k_min -17
_diffrn_reflns_limit_l_max 15
_diffrn_reflns_limit_l_min -15
_diffrn_reflns_number 11116
_diffrn_reflns_theta_full 25.01
_diffrn_reflns_theta_max 25.01
_diffrn_reflns_theta_min 1.86
_exptl_absorpt_coefficient_mu 2.397
_exptl_absorpt_correction_T_max 0.9536
_exptl_absorpt_correction_T_min 0.7955
_exptl_absorpt_correction_type multi-scan
_exptl_absorpt_process_details '(SADABS; Bruker, 1998)'
_exptl_crystal_colour yellow
_exptl_crystal_density_diffrn 1.792
_exptl_crystal_density_method 'not measured'
_exptl_crystal_description prism
_exptl_crystal_F_000 1724
_exptl_crystal_size_max 0.10
_exptl_crystal_size_mid 0.03
_exptl_crystal_size_min 0.02
_refine_diff_density_max 0.926
_refine_diff_density_min -1.223
_refine_ls_extinction_method none
_refine_ls_goodness_of_fit_ref 1.060
_refine_ls_hydrogen_treatment constr
_refine_ls_matrix_type full
_refine_ls_number_parameters 240
_refine_ls_number_reflns 2842
_refine_ls_number_restraints 0
_refine_ls_restrained_S_all 1.060
_refine_ls_R_factor_all 0.0338
_refine_ls_R_factor_gt 0.0297
_refine_ls_shift/su_max 0.001
_refine_ls_shift/su_mean 0.000
_refine_ls_structure_factor_coef Fsqd
_refine_ls_weighting_details 'calc w = 1/[\s^2^(Fo^2^)+(0.0366P)^2^+4.1092P] where P=(Fo^2^+2Fc^2^)/3'
_refine_ls_weighting_scheme calc
_refine_ls_wR_factor_gt 0.0663
_refine_ls_wR_factor_ref 0.0677
_reflns_number_gt 2619
_reflns_number_total 2842
_reflns_threshold_expression I>2\s(I)
_cod_data_source_file pb2007.cif
_cod_data_source_block I
_cod_original_cell_volume 3218.3(7)
_cod_original_sg_symbol_H-M C2/c
_cod_database_code 2223516
_cod_database_fobs_code 2223516

loop_
_symmetry_equiv_pos_as_xyz
'x, y, z'
'-x, y, -z+1/2'
'x+1/2, y+1/2, z'
'-x+1/2, y+1/2, -z+1/2'
'-x, -y, -z'
'x, -y, z-1/2'
'-x+1/2, -y+1/2, -z'
'x+1/2, -y+1/2, z-1/2'

loop_
_atom_site_type_symbol
_atom_site_label
_atom_site_fract_x
_atom_site_fract_y
_atom_site_fract_z
_atom_site_U_iso_or_equiv
_atom_site_adp_type
_atom_site_calc_flag
_atom_site_refinement_flags
_atom_site_occupancy
_atom_site_disorder_assembly
_atom_site_disorder_group
Dy Dy 0.0000 0.612148(16) 0.7500 0.02165(10) Uani d S 1 . .
N N1 0.03494(19) 0.6959(2) 0.5922(2) 0.0299(7) Uani d . 1 . .
N N2 0.09455(19) 0.7496(2) 0.7881(3) 0.0318(8) Uani d . 1 . .
N N3 0.2176(2) 0.3312(2) 0.9692(2) 0.0379(9) Uani d . 1 . .
H H3 0.2412 0.2796 0.9869 0.046 Uiso calc PR 0.50 . .
N N4 0.16685(19) 0.4740(2) 1.0061(2) 0.0295(8) Uani d . 1 . .
H H4 0.1617 0.5157 1.0509 0.035 Uiso calc R 1 . .
O O1 0.09579(16) 0.56623(18) 0.88770(19) 0.0302(6) Uani d . 1 . .
O O2 0.07048(16) 0.50051(18) 0.68831(19) 0.0327(6) Uani d . 1 . .
O O3 0.15320(18) 0.38990(19) 0.6597(2) 0.0362(7) Uani d . 1 . .
O O4 0.2306(2) 0.38078(19) 1.1355(2) 0.0437(8) Uani d . 1 . .
C C1 0.1236(2) 0.4394(3) 0.7192(3) 0.0278(9) Uani d . 1 . .
C C2 0.1504(2) 0.4274(3) 0.8320(3) 0.0262(8) Uani d . 1 . .
C C3 0.1915(3) 0.3504(3) 0.8700(3) 0.0363(10) Uani d . 1 . .
H H3A 0.2025 0.3072 0.8224 0.044 Uiso calc R 1 . .
C C4 0.2065(3) 0.3940(3) 1.0424(3) 0.0326(9) Uani d . 1 . .
C C5 0.1350(2) 0.4930(2) 0.9059(3) 0.0240(8) Uani d . 1 . .
C C6 0.1293(2) 0.7739(3) 0.8822(3) 0.0362(10) Uani d . 1 . .
H H6 0.1307 0.7310 0.9350 0.043 Uiso calc R 1 . .
C C7 0.1639(3) 0.8606(3) 0.9064(4) 0.0479(12) Uani d . 1 . .
H H7 0.1875 0.8750 0.9736 0.057 Uiso calc R 1 . .
C C8 0.1626(3) 0.9232(3) 0.8298(4) 0.0507(13) Uani d . 1 . .
H H8 0.1847 0.9815 0.8448 0.061 Uiso calc R 1 . .
C C9 0.1283(3) 0.9012(3) 0.7289(4) 0.0416(11) Uani d . 1 . .
C C10 0.0959(2) 0.8115(3) 0.7112(3) 0.0303(9) Uani d . 1 . .
C C11 0.0644(2) 0.7832(3) 0.6071(3) 0.0315(9) Uani d . 1 . .
C C12 0.0658(3) 0.8453(3) 0.5253(4) 0.0451(11) Uani d . 1 . .
C C13 0.0962(3) 0.9367(4) 0.5480(4) 0.0622(15) Uani d . 1 . .
H H13 0.0954 0.9786 0.4945 0.075 Uiso calc R 1 . .
C C14 0.1256(3) 0.9631(3) 0.6439(5) 0.0610(15) Uani d . 1 . .
H H14 0.1449 1.0231 0.6559 0.073 Uiso calc R 1 . .
C C15 0.0367(3) 0.8133(4) 0.4259(4) 0.0577(14) Uani d . 1 . .
H H15 0.0352 0.8526 0.3699 0.069 Uiso calc R 1 . .
C C16 0.0108(3) 0.7253(4) 0.4111(3) 0.0514(13) Uani d . 1 . .
H H16 -0.0064 0.7029 0.3448 0.062 Uiso calc R 1 . .
C C17 0.0099(2) 0.6686(3) 0.4955(3) 0.0384(10) Uani d . 1 . .
H H17 -0.0091 0.6085 0.4839 0.046 Uiso calc R 1 . .
O O5 0.3087(3) 0.3123(3) 0.3401(3) 0.0926(15) Uani d . 1 . .
H H51 0.3201 0.2551 0.3440 0.139 Uiso d R 1 . .
H H52 0.2760 0.3253 0.2854 0.139 Uiso d R 1 . .

loop_
_atom_site_aniso_label
_atom_site_aniso_U_11
_atom_site_aniso_U_22
_atom_site_aniso_U_33
_atom_site_aniso_U_12
_atom_site_aniso_U_13
_atom_site_aniso_U_23
Dy 0.02842(15) 0.01487(14) 0.01945(14) 0.000 -0.00135(10) 0.000
N1 0.0310(18) 0.0264(18) 0.0312(18) -0.0013(14) 0.0023(14) -0.0005(14)
N2 0.0311(19) 0.0288(19) 0.0350(19) -0.0034(15) 0.0049(15) -0.0040(15)
N3 0.060(2) 0.0248(18) 0.0264(18) 0.0105(17) -0.0002(16) 0.0024(15)
N4 0.042(2) 0.0245(17) 0.0195(16) 0.0066(15) 0.0000(14) -0.0021(13)
O1 0.0425(16) 0.0218(14) 0.0224(13) 0.0096(13) -0.0044(12) -0.0024(11)
O2 0.0439(17) 0.0310(15) 0.0209(13) 0.0115(13) -0.0003(12) 0.0015(12)
O3 0.0519(18) 0.0361(16) 0.0211(14) 0.0150(14) 0.0079(13) -0.0015(12)
O4 0.060(2) 0.0342(17) 0.0305(16) 0.0059(15) -0.0095(14) 0.0031(13)
C1 0.036(2) 0.021(2) 0.025(2) -0.0020(18) 0.0015(17) 0.0014(17)
C2 0.032(2) 0.024(2) 0.0217(19) 0.0052(17) 0.0024(16) 0.0012(16)
C3 0.053(3) 0.025(2) 0.029(2) 0.010(2) 0.0043(19) -0.0041(18)
C4 0.039(2) 0.028(2) 0.028(2) -0.0024(18) -0.0028(17) 0.0038(17)
C5 0.029(2) 0.021(2) 0.0211(19) -0.0003(16) 0.0017(15) 0.0000(15)
C6 0.038(2) 0.033(2) 0.035(2) -0.0083(19) 0.0024(19) -0.0072(19)
C7 0.043(3) 0.048(3) 0.052(3) -0.014(2) 0.009(2) -0.024(2)
C8 0.051(3) 0.034(3) 0.068(3) -0.016(2) 0.013(3) -0.019(3)
C9 0.042(3) 0.024(2) 0.061(3) -0.0076(19) 0.014(2) -0.006(2)
C10 0.025(2) 0.026(2) 0.040(2) -0.0013(16) 0.0070(17) -0.0005(18)
C11 0.029(2) 0.029(2) 0.037(2) 0.0015(17) 0.0071(18) 0.0051(18)
C12 0.044(3) 0.041(3) 0.052(3) -0.003(2) 0.012(2) 0.014(2)
C13 0.077(4) 0.044(3) 0.066(4) -0.014(3) 0.013(3) 0.022(3)
C14 0.070(4) 0.028(3) 0.088(4) -0.015(2) 0.022(3) 0.005(3)
C15 0.067(4) 0.066(4) 0.038(3) -0.010(3) 0.007(2) 0.024(3)
C16 0.056(3) 0.070(4) 0.028(2) -0.013(3) 0.007(2) 0.005(2)
C17 0.037(2) 0.042(3) 0.036(2) -0.004(2) 0.0056(19) -0.005(2)
O5 0.142(4) 0.047(2) 0.070(3) 0.003(3) -0.027(3) -0.010(2)

loop_
_atom_type_symbol
_atom_type_description
_atom_type_scat_dispersion_real
_atom_type_scat_dispersion_imag
_atom_type_scat_source
C C 0.0033 0.0016 'International Tables Vol C Tables 4.2.6.8 and 6.1.1.4'
H H 0.0000 0.0000 'International Tables Vol C Tables 4.2.6.8 and 6.1.1.4'
N N 0.0061 0.0033 'International Tables Vol C Tables 4.2.6.8 and 6.1.1.4'
O O 0.0106 0.0060 'International Tables Vol C Tables 4.2.6.8 and 6.1.1.4'
Dy Dy -0.1892 4.4098 'International Tables Vol C Tables 4.2.6.8 and 6.1.1.4'

loop_
_geom_angle_atom_site_label_1
_geom_angle_atom_site_label_2
_geom_angle_atom_site_label_3
_geom_angle_site_symmetry_1
_geom_angle_site_symmetry_3
_geom_angle
_geom_angle_publ_flag
O2 Dy O2 2_556 . 88.73(14) y
O2 Dy O1 2_556 2_556 74.32(9) ?
O2 Dy O1 . 2_556 81.97(10) y
O2 Dy O1 2_556 . 81.97(10) ?
O2 Dy O1 . . 74.32(9) y
O1 Dy O1 2_556 . 146.67(13) y
O2 Dy N2 2_556 . 147.90(10) y
O2 Dy N2 . . 105.34(10) y
O1 Dy N2 2_556 . 135.32(10) y
O1 Dy N2 . . 74.62(10) y
O2 Dy N2 2_556 2_556 105.34(10) ?
O2 Dy N2 . 2_556 147.90(10) ?
O1 Dy N2 2_556 2_556 74.62(10) ?
O1 Dy N2 . 2_556 135.32(10) ?
N2 Dy N2 . 2_556 77.95(15) y
O2 Dy N1 2_556 2_556 79.80(10) ?
O2 Dy N1 . 2_556 148.05(10) y
O1 Dy N1 2_556 2_556 122.34(10) ?
O1 Dy N1 . 2_556 74.60(9) y
N2 Dy N1 . 2_556 73.07(10) y
N2 Dy N1 2_556 2_556 63.96(10) ?
O2 Dy N1 2_556 . 148.05(10) ?
O2 Dy N1 . . 79.80(10) y
O1 Dy N1 2_556 . 74.60(9) ?
O1 Dy N1 . . 122.34(10) y
N2 Dy N1 . . 63.96(10) y
N2 Dy N1 2_556 . 73.07(10) ?
N1 Dy N1 2_556 . 123.98(14) y
C17 N1 C11 . . 117.3(4) ?
C17 N1 Dy . . 123.9(3) ?
C11 N1 Dy . . 117.0(2) ?
C6 N2 C10 . . 117.6(3) ?
C6 N2 Dy . . 123.4(3) ?
C10 N2 Dy . . 117.5(2) ?
C3 N3 C4 . . 119.6(3) ?
C3 N3 H3 . . 120.2 ?
C4 N3 H3 . . 120.2 ?
C5 N4 C4 . . 126.0(3) ?
C5 N4 H4 . . 117.0 ?
C4 N4 H4 . . 117.0 ?
C5 O1 Dy . . 132.2(2) ?
C1 O2 Dy . . 140.8(2) ?
O3 C1 O2 . . 123.1(3) ?
O3 C1 C2 . . 118.8(3) ?
O2 C1 C2 . . 118.1(3) ?
C3 C2 C5 . . 116.1(3) ?
C3 C2 C1 . . 120.5(3) ?
C5 C2 C1 . . 123.4(3) ?
N3 C3 C2 . . 126.1(4) ?
N3 C3 H3A . . 117.0 ?
C2 C3 H3A . . 117.0 ?
O4 C4 N3 . . 122.5(4) ?
O4 C4 N4 . . 121.7(4) ?
N3 C4 N4 . . 115.8(3) ?
O1 C5 N4 . . 117.4(3) ?
O1 C5 C2 . . 126.3(3) ?
N4 C5 C2 . . 116.3(3) ?
N2 C6 C7 . . 123.4(4) ?
N2 C6 H6 . . 118.3 ?
C7 C6 H6 . . 118.3 ?
C8 C7 C6 . . 118.7(4) ?
C8 C7 H7 . . 120.6 ?
C6 C7 H7 . . 120.6 ?
C7 C8 C9 . . 120.6(4) ?
C7 C8 H8 . . 119.7 ?
C9 C8 H8 . . 119.7 ?
C8 C9 C10 . . 116.9(4) ?
C8 C9 C14 . . 123.8(4) ?
C10 C9 C14 . . 119.3(4) ?
N2 C10 C9 . . 122.7(4) ?
N2 C10 C11 . . 118.3(3) ?
C9 C10 C11 . . 119.0(4) ?
N1 C11 C12 . . 122.6(4) ?
N1 C11 C10 . . 117.7(3) ?
C12 C11 C10 . . 119.8(4) ?
C15 C12 C11 . . 117.2(4) ?
C15 C12 C13 . . 123.8(4) ?
C11 C12 C13 . . 118.9(4) ?
C14 C13 C12 . . 121.6(5) ?
C14 C13 H13 . . 119.2 ?
C12 C13 H13 . . 119.2 ?
C13 C14 C9 . . 121.3(5) ?
C13 C14 H14 . . 119.3 ?
C9 C14 H14 . . 119.3 ?
C16 C15 C12 . . 120.0(4) ?
C16 C15 H15 . . 120.0 ?
C12 C15 H15 . . 120.0 ?
C15 C16 C17 . . 119.4(4) ?
C15 C16 H16 . . 120.3 ?
C17 C16 H16 . . 120.3 ?
N1 C17 C16 . . 123.3(4) ?
N1 C17 H17 . . 118.3 ?
C16 C17 H17 . . 118.3 ?
H51 O5 H52 . . 112.0 ?

loop_
_geom_bond_atom_site_label_1
_geom_bond_atom_site_label_2
_geom_bond_site_symmetry_2
_geom_bond_distance
_geom_bond_publ_flag
Dy O2 2_556 2.256(3) ?
Dy O2 . 2.256(3) y
Dy O1 2_556 2.313(2) ?
Dy O1 . 2.313(2) y
Dy N2 . 2.554(3) y
Dy N2 2_556 2.554(3) ?
Dy N1 2_556 2.576(3) ?
Dy N1 . 2.576(3) y
N1 C17 . 1.331(5) ?
N1 C11 . 1.360(5) ?
N2 C6 . 1.324(5) ?
N2 C10 . 1.358(5) ?
N3 C3 . 1.335(5) ?
N3 C4 . 1.364(5) ?
N3 H3 . 0.8600 ?
N4 C5 . 1.365(5) ?
N4 C4 . 1.382(5) ?
N4 H4 . 0.8600 ?
O1 C5 . 1.253(4) ?
O2 C1 . 1.279(4) ?
O3 C1 . 1.239(5) ?
O4 C4 . 1.239(5) ?
C1 C2 . 1.488(5) ?
C2 C3 . 1.363(6) ?
C2 C5 . 1.420(5) ?
C3 H3A . 0.9300 ?
C6 C7 . 1.398(6) ?
C6 H6 . 0.9300 ?
C7 C8 . 1.355(7) ?
C7 H7 . 0.9300 ?
C8 C9 . 1.392(7) ?
C8 H8 . 0.9300 ?
C9 C10 . 1.412(5) ?
C9 C14 . 1.431(7) ?
C10 C11 . 1.442(6) ?
C11 C12 . 1.408(6) ?
C12 C15 . 1.397(7) ?
C12 C13 . 1.430(7) ?
C13 C14 . 1.331(8) ?
C13 H13 . 0.9300 ?
C14 H14 . 0.9300 ?
C15 C16 . 1.349(7) ?
C15 H15 . 0.9300 ?
C16 C17 . 1.386(6) ?
C16 H16 . 0.9300 ?
C17 H17 . 0.9300 ?
O5 H51 . 0.8483 ?
O5 H52 . 0.8510 ?

loop_
_geom_hbond_atom_site_label_D
_geom_hbond_atom_site_label_H
_geom_hbond_atom_site_label_A
_geom_hbond_site_symmetry_A
_geom_hbond_distance_DH
_geom_hbond_distance_HA
_geom_hbond_distance_DA
_geom_hbond_angle_DHA
_geom_hbond_publ_flag
N3 H3 N3 7_557 0.86 1.80 2.659(7) 174.2 y
N4 H4 O3 6_566 0.86 2.01 2.867(4) 177.5 y
N4 H4 O2 6_566 0.86 2.62 3.183(4) 124.4 y
O5 H51 O3 7_556 0.85 2.15 2.993(5) 175.4 y
O5 H52 O4 1_554 0.85 2.15 2.960(5) 159.8 y

loop_
_geom_torsion_atom_site_label_1
_geom_torsion_atom_site_label_2
_geom_torsion_atom_site_label_3
_geom_torsion_atom_site_label_4
_geom_torsion_site_symmetry_1
_geom_torsion_site_symmetry_2
_geom_torsion_site_symmetry_3
_geom_torsion_site_symmetry_4
_geom_torsion
_geom_torsion_publ_flag
O2 Dy N1 C17 2_556 . . . -6.9(4) ?
O2 Dy N1 C17 . . . . 63.8(3) ?
O1 Dy N1 C17 2_556 . . . -20.6(3) ?
O1 Dy N1 C17 . . . . 127.8(3) ?
N2 Dy N1 C17 . . . . 176.6(3) ?
N2 Dy N1 C17 2_556 . . . -98.8(3) ?
N1 Dy N1 C17 2_556 . . . -139.5(3) ?
O2 Dy N1 C11 2_556 . . . 157.4(2) ?
O2 Dy N1 C11 . . . . -132.0(3) ?
O1 Dy N1 C11 2_556 . . . 143.6(3) ?
O1 Dy N1 C11 . . . . -68.0(3) ?
N2 Dy N1 C11 . . . . -19.2(3) ?
N2 Dy N1 C11 2_556 . . . 65.4(3) ?
N1 Dy N1 C11 2_556 . . . 24.7(2) ?
O2 Dy N2 C6 2_556 . . . 8.4(4) ?
O2 Dy N2 C6 . . . . -104.8(3) ?
O1 Dy N2 C6 2_556 . . . 161.1(3) ?
O1 Dy N2 C6 . . . . -36.2(3) ?
N2 Dy N2 C6 2_556 . . . 108.1(3) ?
N1 Dy N2 C6 2_556 . . . 42.0(3) ?
N1 Dy N2 C6 . . . . -175.0(3) ?
O2 Dy N2 C10 2_556 . . . -157.3(3) ?
O2 Dy N2 C10 . . . . 89.6(3) ?
O1 Dy N2 C10 2_556 . . . -4.5(3) ?
O1 Dy N2 C10 . . . . 158.1(3) ?
N2 Dy N2 C10 2_556 . . . -57.6(2) ?
N1 Dy N2 C10 2_556 . . . -123.7(3) ?
N1 Dy N2 C10 . . . . 19.3(3) ?
O2 Dy O1 C5 2_556 . . . 68.0(3) ?
O2 Dy O1 C5 . . . . -22.9(3) ?
O1 Dy O1 C5 2_556 . . . 23.4(3) ?
N2 Dy O1 C5 . . . . -134.2(4) ?
N2 Dy O1 C5 2_556 . . . 171.7(3) ?
N1 Dy O1 C5 2_556 . . . 149.6(4) ?
N1 Dy O1 C5 . . . . -89.6(3) ?
O2 Dy O2 C1 2_556 . . . -72.1(4) ?
O1 Dy O2 C1 2_556 . . . -146.4(4) ?
O1 Dy O2 C1 . . . . 9.9(4) ?
N2 Dy O2 C1 . . . . 78.7(4) ?
N2 Dy O2 C1 2_556 . . . 170.4(4) ?
N1 Dy O2 C1 2_556 . . . -3.8(5) ?
N1 Dy O2 C1 . . . . 137.9(4) ?
Dy O2 C1 O3 . . . . -176.1(3) ?
Dy O2 C1 C2 . . . . 4.2(6) ?
O3 C1 C2 C3 . . . . -15.5(6) ?
O2 C1 C2 C3 . . . . 164.1(4) ?
O3 C1 C2 C5 . . . . 164.9(4) ?
O2 C1 C2 C5 . . . . -15.4(6) ?
C4 N3 C3 C2 . . . . -3.0(7) ?
C5 C2 C3 N3 . . . . 0.7(7) ?
C1 C2 C3 N3 . . . . -178.9(4) ?
C3 N3 C4 O4 . . . . -178.8(4) ?
C3 N3 C4 N4 . . . . 1.0(6) ?
C5 N4 C4 O4 . . . . -176.8(4) ?
C5 N4 C4 N3 . . . . 3.4(6) ?
Dy O1 C5 N4 . . . . -158.4(3) ?
Dy O1 C5 C2 . . . . 22.1(6) ?
C4 N4 C5 O1 . . . . 174.7(4) ?
C4 N4 C5 C2 . . . . -5.7(6) ?
C3 C2 C5 O1 . . . . -177.0(4) ?
C1 C2 C5 O1 . . . . 2.6(6) ?
C3 C2 C5 N4 . . . . 3.4(5) ?
C1 C2 C5 N4 . . . . -177.0(3) ?
C10 N2 C6 C7 . . . . 2.7(6) ?
Dy N2 C6 C7 . . . . -162.9(3) ?
N2 C6 C7 C8 . . . . -0.4(7) ?
C6 C7 C8 C9 . . . . -0.9(7) ?
C7 C8 C9 C10 . . . . -0.2(7) ?
C7 C8 C9 C14 . . . . -179.1(5) ?
C6 N2 C10 C9 . . . . -3.9(6) ?
Dy N2 C10 C9 . . . . 162.6(3) ?
C6 N2 C10 C11 . . . . 174.8(4) ?
Dy N2 C10 C11 . . . . -18.7(5) ?
C8 C9 C10 N2 . . . . 2.7(6) ?
C14 C9 C10 N2 . . . . -178.4(4) ?
C8 C9 C10 C11 . . . . -176.0(4) ?
C14 C9 C10 C11 . . . . 2.9(6) ?
C17 N1 C11 C12 . . . . 2.9(6) ?
Dy N1 C11 C12 . . . . -162.4(3) ?
C17 N1 C11 C10 . . . . -176.5(4) ?
Dy N1 C11 C10 . . . . 18.3(4) ?
N2 C10 C11 N1 . . . . 0.1(5) ?
C9 C10 C11 N1 . . . . 178.8(4) ?
N2 C10 C11 C12 . . . . -179.3(4) ?
C9 C10 C11 C12 . . . . -0.6(6) ?
N1 C11 C12 C15 . . . . -1.3(7) ?
C10 C11 C12 C15 . . . . 178.1(4) ?
N1 C11 C12 C13 . . . . 178.6(4) ?
C10 C11 C12 C13 . . . . -2.0(6) ?
C15 C12 C13 C14 . . . . -177.8(6) ?
C11 C12 C13 C14 . . . . 2.3(8) ?
C12 C13 C14 C9 . . . . 0.1(9) ?
C8 C9 C14 C13 . . . . 176.1(5) ?
C10 C9 C14 C13 . . . . -2.8(8) ?
C11 C12 C15 C16 . . . . -1.7(8) ?
C13 C12 C15 C16 . . . . 178.4(5) ?
C12 C15 C16 C17 . . . . 2.9(8) ?
C11 N1 C17 C16 . . . . -1.7(6) ?
Dy N1 C17 C16 . . . . 162.5(3) ?
C15 C16 C17 N1 . . . . -1.2(8) ?
